data_9017205
loop_
_publ_author_name
'Vignola, P.'
'Hatert, F.'
'Rotiroti, N.'
'Nestola, F.'
'Risplendente, A.'
'Vanini, F.'

_publ_section_title
;
 Jahnsite-(MnMnFe), Mn2+Mn2+Fe22+Fe23+(PO4)4(OH)2*8H2O, a new phosphate mineral
 from the Malpensata pegmatite, Olgiasca, Colico municipality, Lecco province, Italy
;
_journal_name_full 'The Canadian Mineralogist'
_journal_page_first 225
_journal_page_last 233
_journal_volume 57
_journal_year 2019
_chemical_compound_source 'the Malpensata pegmatite, Olgiasca, Lecco province, Italy'
_chemical_formula_sum 'Ca0.25 Fe4 H18 Mn1.4 Na0.05 O26 P4'
_chemical_name_mineral Jahnsite-(MnMnFe)
_space_group_IT_number 13
_space_group_name_Hall '-P 2ya'
_space_group_name_H-M_alt 'P 1 2/a 1'
_symmetry_space_group_name_H-M 'P 1 2/a 1'
_cell_angle_alpha 90
_cell_angle_beta 112.059
_cell_angle_gamma 90
_cell_formula_units_Z 2
_cell_length_a 15.1559
_cell_length_b 7.1478
_cell_length_c 10.0209
_cell_volume 1006.111
_database_code_amcsd 0020874
_exptl_crystal_density_diffrn 2.870
_cod_data_source_file inputs/fixed/downloads/07/07417.cif
_cod_data_source_block 07417
_cod_original_formula_sum '(Mn1.4 Ca.25 Na.05) Fe4 P4 O26 H18'
_cod_database_code 9017205

loop_
_space_group_symop_operation_xyz
x,y,z
1/2-x,y,-z
1/2+x,-y,z
-x,-y,-z

loop_
_atom_site_aniso_label
_atom_site_aniso_U_11
_atom_site_aniso_U_22
_atom_site_aniso_U_33
_atom_site_aniso_U_12
_atom_site_aniso_U_13
_atom_site_aniso_U_23
MnX 0.01550 0.01840 0.02840 0.00000 0.00170 0.00000
CaX 0.01550 0.01840 0.02840 0.00000 0.00170 0.00000
NaX 0.01550 0.01840 0.02840 0.00000 0.00170 0.00000
MnM1 0.02220 0.01760 0.02030 0.00000 0.01230 0.00000
Fe1M2 0.01500 0.01800 0.02250 0.00040 0.00390 -0.00750
Fe2M2 0.01470 0.01530 0.01850 0.00000 0.00870 0.00000
Fe3M3 0.00920 0.00880 0.02080 0.00020 0.00630 0.00120
Fe4M3 0.00720 0.00850 0.01940 0.00080 0.00720 0.00140
P1 0.01250 0.01480 0.01650 0.00120 0.00520 -0.00110
P2 0.01540 0.01520 0.01890 0.00370 0.00950 0.00430
O1 0.03100 0.06100 0.02800 0.02600 0.01600 0.01200
O2 0.04600 0.02700 0.01700 -0.00100 0.01300 -0.00400
O3 0.03400 0.01400 0.04800 -0.00600 -0.01400 0.00700
O4 0.01540 0.01550 0.02500 -0.00190 0.00870 0.00340
O5 0.01900 0.03300 0.02600 0.00800 0.01010 0.00360
O6 0.03000 0.02700 0.02100 0.00100 0.00400 0.00800
O7 0.03600 0.01340 0.04000 -0.00190 0.02700 -0.00270
O8 0.03700 0.01420 0.02700 -0.00180 0.02000 -0.00010
O-H 0.02000 0.00780 0.02240 0.00160 0.00750 0.00040
Wat1 0.04100 0.02800 0.03900 0.01300 0.01900 0.00600
Wat2 0.04300 0.02300 0.02900 -0.00400 -0.00100 -0.00300
Wat3 0.02000 0.03700 0.05200 -0.00420 0.02000 -0.01000
Wat4 0.01000 0.03300 0.04300 -0.00280 0.01100 0.00600

loop_
_atom_site_label
_atom_site_fract_x
_atom_site_fract_y
_atom_site_fract_z
_atom_site_occupancy
_atom_site_U_iso_or_equiv
_atom_site_type_symbol
_atom_site_attached_hydrogens
MnX 0.25000 0.96930 0.00000 0.40000 0.02270 Mn 0
CaX 0.25000 0.96930 0.00000 0.25000 0.02270 Ca 0
NaX 0.25000 0.96930 0.00000 0.05000 0.02270 Na 0
MnM1 0.25000 0.47030 0.00000 1.00000 0.01880 Mn 0
Fe1M2 0.50000 0.00000 0.50000 1.00000 0.01940 Fe 0
Fe2M2 0.25000 0.50604 0.50000 1.00000 0.01540 Fe 0
Fe3M3 0.00000 0.00000 0.00000 1.00000 0.01280 Fe 0
Fe4M3 0.00000 0.50000 0.00000 1.00000 0.01110 Fe 0
P1 0.18420 0.25664 0.19095 1.00000 0.01470 P 0
P2 0.08558 0.75058 0.80245 1.00000 0.01560 P 0
O1 0.26910 0.21060 0.14880 1.00000 0.03900 O 0
O2 0.21800 0.30060 0.34860 1.00000 0.02950 O 0
O3 0.11570 0.09150 0.15520 1.00000 0.04100 O 0
O4 0.13920 0.42910 0.09410 1.00000 0.01820 O 0
O5 0.19070 0.69230 0.85410 1.00000 0.02570 O 0
O6 0.04950 0.79060 0.64270 1.00000 0.02750 O 0
O7 0.08560 0.92690 0.89150 1.00000 0.02600 O 0
O8 0.02470 0.59550 0.82910 1.00000 0.02360 O 0
O-H 0.02530 0.75060 0.09760 1.00000 0.01690 O 1
Wat1 0.22720 0.72700 0.34480 1.00000 0.03500 O 2
Wat2 0.45140 0.21530 0.33970 1.00000 0.03600 O 2
Wat3 0.63320 0.98880 0.47280 1.00000 0.03400 O 2
Wat4 0.39780 0.51290 0.52260 1.00000 0.02800 O 2

loop_
_cod_changelog_entry_id
_cod_changelog_entry_author
_cod_changelog_entry_date
_cod_changelog_entry_text
1
;cod-tools version 3.8.0
Id: cif_guess_AMCSD_atom_types 9574 2023-05-10 09:00:05Z saulius
;
2023-05-10T18:57:56+03:00
;Derived atom types and hydrogen counts
from atom names that follow the AMCSD naming convention
(Wat == water, O-H == hydroxyl).
;

loop_
_cod_related_entry_id
_cod_related_entry_database
_cod_related_entry_code
1 AMCSD 0020874
